data_1566007
loop_
_publ_author_name
'Yao, Guang-Xu'
'Zhang, Jin-Qiang'
'Li, Peng'
'Liu, Hui'
'Wang, Li'
'Sun, Yin-Xia'
'Dong, Wen-Kui'

_publ_section_title
;
 A unitary fluorescence probe to sense Co2+: Validated by theoretical
 studies and X-ray crystallography
;
_journal_name_full 'Inorganica Chimica Acta'
_journal_page_first 120642
_journal_paper_doi 10.1016/j.ica.2021.120642
_journal_volume 529
_journal_year 2022
_chemical_formula_moiety 'C48 H50 Co3 N4 O16, 2(C H4 O)'
_chemical_formula_sum 'C50 H58 Co3 N4 O18'
_chemical_formula_weight 1179.79
_space_group_crystal_system triclinic
_space_group_IT_number 2
_space_group_name_Hall '-P 1'
_space_group_name_H-M_alt 'P -1'
_atom_sites_solution_hydrogens mixed
_atom_sites_solution_primary dual
_cell_angle_alpha 105.267(3)
_cell_angle_beta 112.786(3)
_cell_angle_gamma 103.687(3)
_cell_formula_units_Z 1
_cell_length_a 10.7978(5)
_cell_length_b 11.7120(6)
_cell_length_c 12.4107(6)
_cell_measurement_reflns_used 4814
_cell_measurement_temperature 173.0
_cell_measurement_theta_max 71.948
_cell_measurement_theta_min 4.625
_cell_volume 1290.84(13)
_computing_cell_refinement 'SAINT V8.38A (Bruker, 2018)'
_computing_data_reduction 'SAINT V8.38A (Bruker, 2018)'
_computing_molecular_graphics 'Olex2 1.3 (Dolomanov et al., 2009)'
_computing_publication_material 'Olex2 1.3 (Dolomanov et al., 2009)'
_computing_structure_refinement 'SHELXL 2018/3 (Sheldrick, 2015)'
_computing_structure_solution 'SHELXT 2014/5 (Sheldrick, 2014)'
_diffrn_ambient_temperature 173.0
_diffrn_measured_fraction_theta_full 0.989
_diffrn_measured_fraction_theta_max 0.976
_diffrn_measurement_device_type 'Bruker D8 Venture'
_diffrn_measurement_method '\f and \w scans'
_diffrn_radiation_monochromator graphite
_diffrn_radiation_type CuK\a
_diffrn_radiation_wavelength 1.54178
_diffrn_reflns_av_R_equivalents 0.0506
_diffrn_reflns_av_unetI/netI 0.0545
_diffrn_reflns_Laue_measured_fraction_full 0.989
_diffrn_reflns_Laue_measured_fraction_max 0.976
_diffrn_reflns_limit_h_max 12
_diffrn_reflns_limit_h_min -13
_diffrn_reflns_limit_k_max 13
_diffrn_reflns_limit_k_min -14
_diffrn_reflns_limit_l_max 15
_diffrn_reflns_limit_l_min -13
_diffrn_reflns_number 13416
_diffrn_reflns_point_group_measured_fraction_full 0.989
_diffrn_reflns_point_group_measured_fraction_max 0.976
_diffrn_reflns_theta_full 67.679
_diffrn_reflns_theta_max 72.038
_diffrn_reflns_theta_min 4.625
_diffrn_source_current 1.1
_diffrn_source_power 0.055
_diffrn_source_voltage 50.0
_diffrn_standards_number 0
_exptl_absorpt_coefficient_mu 8.126
_exptl_absorpt_correction_T_max 0.7536
_exptl_absorpt_correction_T_min 0.5789
_exptl_absorpt_correction_type multi-scan
_exptl_absorpt_process_details SADABS
_exptl_crystal_density_diffrn 1.518
_exptl_crystal_description block
_exptl_crystal_F_000 611
_exptl_crystal_size_max 0.12
_exptl_crystal_size_mid 0.11
_exptl_crystal_size_min 0.09
_refine_diff_density_max 0.397
_refine_diff_density_min -0.368
_refine_diff_density_rms 0.055
_refine_ls_extinction_coef .
_refine_ls_extinction_method none
_refine_ls_goodness_of_fit_ref 1.045
_refine_ls_hydrogen_treatment constr
_refine_ls_matrix_type full
_refine_ls_number_parameters 344
_refine_ls_number_reflns 4963
_refine_ls_number_restraints 0
_refine_ls_restrained_S_all 1.045
_refine_ls_R_factor_all 0.0558
_refine_ls_R_factor_gt 0.0398
_refine_ls_shift/su_max 0.000
_refine_ls_shift/su_mean 0.000
_refine_ls_structure_factor_coef Fsqd
_refine_ls_weighting_details 'w=1/[\s^2^(Fo^2^)+(0.0430P)^2^+0.0257P] where P=(Fo^2^+2Fc^2^)/3'
_refine_ls_weighting_scheme calc
_refine_ls_wR_factor_gt 0.0910
_refine_ls_wR_factor_ref 0.0980
_reflns_Friedel_coverage 0.000
_reflns_Friedel_fraction_full .
_reflns_Friedel_fraction_max .
_reflns_number_gt 3876
_reflns_number_total 4963
_reflns_threshold_expression 'I > 2\s(I)'
_cod_data_source_file ICA-2022-529-120642.cif
_cod_data_source_block 2
_cod_original_cell_volume 1290.84(11)
_cod_database_code 1566007
_shelx_space_group_comment
;
The symmetry employed for this shelxl refinement is uniquely defined
by the following loop, which should always be used as a source of
symmetry information in preference to the above space-group names.
They are only intended as comments.
;
_shelx_estimated_absorpt_t_max 0.528
_shelx_estimated_absorpt_t_min 0.442
_olex2_refinement_description
;
1. Fixed Uiso
 At 1.2 times of:
  All C(H) groups, All C(H,H) groups
 At 1.5 times of:
  All C(H,H,H) groups, All O(H) groups
2.a Riding coordinates:
 O8(H8), O9(H9)
2.b Secondary CH2 refined with riding coordinates:
 C9(H9A,H9B), C10(H10A,H10B)
2.c Aromatic/amide H refined with riding coordinates:
 C2(H2), C11(H11), C14(H14), C15(H15), C4(H4), C20(H20), C8(H8A), C5(H5),
 C19(H19), C17(H17), C18(H18)
2.d Idealised Me refined as rotating group:
 C22(H22A,H22B,H22C), C7(H7A,H7B,H7C), C21(H21A,H21B,H21C), C24(H24A,H24B,H24C)
;

loop_
_space_group_symop_operation_xyz
'x, y, z'
'-x, -y, -z'

loop_
_atom_site_label
_atom_site_type_symbol
_atom_site_fract_x
_atom_site_fract_y
_atom_site_fract_z
_atom_site_U_iso_or_equiv
_atom_site_adp_type
_atom_site_occupancy
_atom_site_site_symmetry_order
_atom_site_calc_flag
_atom_site_refinement_flags_posn
_atom_site_refinement_flags_adp
_atom_site_refinement_flags_occupancy
_atom_site_disorder_assembly
_atom_site_disorder_group
Co01 Co 0.500000 0.500000 0.500000 0.02528(15) Uani 1 2 d S . P . .
Co1 Co 0.28675(5) 0.61875(4) 0.36260(4) 0.02865(12) Uani 1 1 d . . . . .
O6 O 0.3293(2) 0.34212(18) 0.33075(16) 0.0315(4) Uani 1 1 d . . . . .
O1 O 0.3444(2) 0.56694(18) 0.51543(16) 0.0303(4) Uani 1 1 d . . . . .
O5 O 0.4854(2) 0.61707(18) 0.39196(17) 0.0298(4) Uani 1 1 d . . . . .
O7 O 0.1771(2) 0.42828(19) 0.23601(17) 0.0361(4) Uani 1 1 d . . . . .
O8 O 0.3921(2) 0.81644(19) 0.48115(19) 0.0402(5) Uani 1 1 d . . . . .
H8 H 0.469496 0.839569 0.548770 0.060 Uiso 1 1 d R U . . .
O2 O 0.4513(2) 0.6336(2) 0.94384(18) 0.0414(5) Uani 1 1 d . . . . .
O4 O 0.1446(2) 0.6374(2) 0.09487(18) 0.0466(6) Uani 1 1 d . . . . .
N2 N 0.2738(3) 0.6698(2) 0.2099(2) 0.0347(5) Uani 1 1 d . . . . .
O3 O -0.0180(3) 0.6374(3) 0.2877(2) 0.0544(7) Uani 1 1 d . . . . .
N1 N 0.1022(3) 0.6239(3) 0.3771(2) 0.0376(6) Uani 1 1 d . . . . .
O9 O 0.6358(3) 0.8828(2) 0.6902(2) 0.0647(7) Uani 1 1 d . . . . .
H9 H 0.646673 0.813281 0.685326 0.097 Uiso 1 1 d R U . . .
C1 C 0.3141(3) 0.6006(3) 0.6097(2) 0.0280(6) Uani 1 1 d . . . . .
C12 C 0.5348(3) 0.7446(3) 0.2802(2) 0.0303(6) Uani 1 1 d . . . . .
C3 C 0.3714(3) 0.6335(3) 0.8279(3) 0.0342(6) Uani 1 1 d . . . . .
C00H C 0.6428(3) 0.8261(3) 0.2633(3) 0.0361(7) Uani 1 1 d . . . . .
C13 C 0.5789(3) 0.6920(2) 0.3719(2) 0.0286(6) Uani 1 1 d . . . . .
C23 C 0.2127(3) 0.3356(3) 0.2445(3) 0.0322(6) Uani 1 1 d . . . . .
C2 C 0.4022(3) 0.6007(3) 0.7277(2) 0.0309(6) Uani 1 1 d . . . . .
H2 H 0.483930 0.578081 0.739278 0.037 Uiso 1 1 calc R U . . .
C6 C 0.1928(3) 0.6351(3) 0.5941(3) 0.0341(6) Uani 1 1 d . . . . .
C11 C 0.3842(3) 0.7127(3) 0.1943(2) 0.0334(6) Uani 1 1 d . . . . .
H11 H 0.364229 0.724785 0.117467 0.040 Uiso 1 1 calc R U . . .
C14 C 0.7295(3) 0.7188(3) 0.4442(3) 0.0354(6) Uani 1 1 d . . . . .
H14 H 0.760194 0.684124 0.506480 0.042 Uiso 1 1 calc R U . . .
C16 C 0.7905(4) 0.8489(3) 0.3358(3) 0.0429(7) Uani 1 1 d . . . . .
C15 C 0.8291(3) 0.7928(3) 0.4256(3) 0.0422(7) Uani 1 1 d . . . . .
H15 H 0.928554 0.807707 0.474395 0.051 Uiso 1 1 calc R U . . .
C4 C 0.2525(4) 0.6689(3) 0.8132(3) 0.0431(8) Uani 1 1 d . . . . .
H4 H 0.233399 0.694259 0.882535 0.052 Uiso 1 1 calc R U . . .
C20 C 0.6090(4) 0.8881(3) 0.1783(3) 0.0461(8) Uani 1 1 d . . . . .
H20 H 0.510624 0.876433 0.129482 0.055 Uiso 1 1 calc R U . . .
C22 C 0.1057(4) 0.2050(3) 0.1417(3) 0.0483(8) Uani 1 1 d . . . . .
H22A H 0.128831 0.186313 0.071684 0.072 Uiso 1 1 calc R U . . .
H22B H 0.006966 0.204341 0.109806 0.072 Uiso 1 1 calc R U . . .
H22C H 0.111970 0.139826 0.177289 0.072 Uiso 1 1 calc R U . . .
C8 C 0.0907(3) 0.6349(3) 0.4783(3) 0.0395(7) Uani 1 1 d . . . . .
H8A H 0.004647 0.643915 0.475955 0.047 Uiso 1 1 calc R U . . .
C7 C 0.5861(4) 0.6180(3) 0.9689(3) 0.0461(8) Uani 1 1 d . . . . .
H7A H 0.566894 0.532888 0.911212 0.069 Uiso 1 1 calc R U . . .
H7B H 0.636774 0.626765 1.057227 0.069 Uiso 1 1 calc R U . . .
H7C H 0.646673 0.683551 0.955491 0.069 Uiso 1 1 calc R U . . .
C5 C 0.1650(4) 0.6666(3) 0.6987(3) 0.0423(7) Uani 1 1 d . . . . .
H5 H 0.081962 0.686844 0.688093 0.051 Uiso 1 1 calc R U . . .
C9 C -0.0440(3) 0.5766(4) 0.1601(3) 0.0474(8) Uani 1 1 d . . . . .
H9A H -0.149748 0.541690 0.101309 0.057 Uiso 1 1 calc R U . . .
H9B H -0.011692 0.503917 0.154380 0.057 Uiso 1 1 calc R U . . .
C10 C 0.0332(4) 0.6658(4) 0.1172(3) 0.0518(9) Uani 1 1 d . . . . .
H10A H -0.040092 0.664486 0.037762 0.062 Uiso 1 1 calc R U . . .
H10B H 0.076521 0.753953 0.182684 0.062 Uiso 1 1 calc R U . . .
C19 C 0.7149(5) 0.9648(4) 0.1648(4) 0.0608(10) Uani 1 1 d . . . . .
H19 H 0.689334 1.005679 0.107444 0.073 Uiso 1 1 calc R U . . .
C17 C 0.8973(4) 0.9266(4) 0.3188(4) 0.0598(10) Uani 1 1 d . . . . .
H17 H 0.996277 0.939602 0.366571 0.072 Uiso 1 1 calc R U . . .
C21 C 0.3298(4) 0.9106(3) 0.4940(3) 0.0546(9) Uani 1 1 d . . . . .
H21A H 0.266402 0.905052 0.409519 0.082 Uiso 1 1 calc R U . . .
H21B H 0.407305 0.995936 0.543826 0.082 Uiso 1 1 calc R U . . .
H21C H 0.272774 0.895306 0.537650 0.082 Uiso 1 1 calc R U . . .
C18 C 0.8602(5) 0.9829(4) 0.2352(4) 0.0730(12) Uani 1 1 d . . . . .
H18 H 0.932990 1.034658 0.224447 0.088 Uiso 1 1 calc R U . . .
C24 C 0.6290(6) 0.9358(5) 0.8022(4) 0.0978(19) Uani 1 1 d . . . . .
H24A H 0.527213 0.914299 0.782509 0.147 Uiso 1 1 calc R U . . .
H24B H 0.679300 1.029018 0.839064 0.147 Uiso 1 1 calc R U . . .
H24C H 0.675878 0.900997 0.863368 0.147 Uiso 1 1 calc R U . . .

loop_
_atom_site_aniso_label
_atom_site_aniso_U_11
_atom_site_aniso_U_22
_atom_site_aniso_U_33
_atom_site_aniso_U_23
_atom_site_aniso_U_13
_atom_site_aniso_U_12
Co01 0.0307(3) 0.0299(3) 0.0256(3) 0.0143(3) 0.0177(3) 0.0173(3)
Co1 0.0334(2) 0.0358(3) 0.0275(2) 0.01671(19) 0.01800(19) 0.0198(2)
O6 0.0333(10) 0.0365(11) 0.0277(9) 0.0148(8) 0.0137(8) 0.0174(9)
O1 0.0391(11) 0.0403(11) 0.0290(9) 0.0193(8) 0.0240(8) 0.0241(9)
O5 0.0353(10) 0.0336(10) 0.0320(9) 0.0173(8) 0.0212(8) 0.0181(9)
O7 0.0372(11) 0.0385(11) 0.0327(10) 0.0151(9) 0.0137(9) 0.0186(10)
O8 0.0449(12) 0.0373(12) 0.0372(10) 0.0114(9) 0.0168(9) 0.0226(10)
O2 0.0573(14) 0.0535(13) 0.0319(10) 0.0237(10) 0.0280(10) 0.0317(12)
O4 0.0424(12) 0.0692(16) 0.0294(10) 0.0241(11) 0.0141(9) 0.0235(12)
N2 0.0409(14) 0.0404(14) 0.0268(11) 0.0163(11) 0.0149(11) 0.0211(12)
O3 0.0533(14) 0.0926(19) 0.0431(12) 0.0357(13) 0.0260(11) 0.0545(14)
N1 0.0368(14) 0.0519(16) 0.0336(12) 0.0200(12) 0.0179(11) 0.0267(13)
O9 0.0714(18) 0.0405(14) 0.0573(15) 0.0097(12) 0.0086(13) 0.0303(13)
C1 0.0311(14) 0.0290(14) 0.0313(13) 0.0122(11) 0.0208(12) 0.0131(12)
C12 0.0421(16) 0.0257(14) 0.0290(13) 0.0097(11) 0.0222(12) 0.0146(12)
C3 0.0478(17) 0.0331(15) 0.0316(13) 0.0159(12) 0.0250(13) 0.0177(14)
C00H 0.0521(18) 0.0296(15) 0.0384(15) 0.0138(13) 0.0320(14) 0.0165(14)
C13 0.0353(15) 0.0262(14) 0.0327(13) 0.0114(11) 0.0241(12) 0.0124(12)
C23 0.0363(15) 0.0345(15) 0.0313(13) 0.0152(12) 0.0205(13) 0.0125(13)
C2 0.0411(16) 0.0314(15) 0.0333(14) 0.0163(12) 0.0246(13) 0.0195(13)
C6 0.0363(16) 0.0394(16) 0.0369(14) 0.0168(13) 0.0243(13) 0.0178(13)
C11 0.0483(18) 0.0333(15) 0.0283(13) 0.0152(12) 0.0233(13) 0.0194(14)
C14 0.0364(16) 0.0366(16) 0.0386(15) 0.0164(13) 0.0198(13) 0.0179(13)
C16 0.0509(19) 0.0371(17) 0.0507(18) 0.0178(15) 0.0347(16) 0.0146(15)
C15 0.0387(17) 0.0372(17) 0.0576(19) 0.0186(15) 0.0288(15) 0.0157(14)
C4 0.0545(19) 0.056(2) 0.0392(16) 0.0204(15) 0.0353(15) 0.0303(17)
C20 0.066(2) 0.0364(17) 0.0448(17) 0.0196(15) 0.0341(17) 0.0171(16)
C22 0.0441(19) 0.0386(18) 0.0510(18) 0.0192(15) 0.0146(16) 0.0101(15)
C8 0.0401(17) 0.0524(19) 0.0426(16) 0.0238(15) 0.0262(14) 0.0276(15)
C7 0.059(2) 0.057(2) 0.0368(15) 0.0236(15) 0.0259(15) 0.0340(18)
C5 0.0458(18) 0.058(2) 0.0436(16) 0.0235(15) 0.0325(15) 0.0297(16)
C9 0.0396(18) 0.069(2) 0.0372(16) 0.0256(16) 0.0148(14) 0.0277(17)
C10 0.049(2) 0.075(3) 0.0459(18) 0.0370(18) 0.0194(16) 0.0371(19)
C19 0.085(3) 0.046(2) 0.069(2) 0.0341(19) 0.049(2) 0.019(2)
C17 0.057(2) 0.052(2) 0.083(3) 0.031(2) 0.047(2) 0.0139(18)
C21 0.061(2) 0.0405(19) 0.064(2) 0.0181(17) 0.0266(19) 0.0296(18)
C18 0.083(3) 0.061(3) 0.091(3) 0.037(2) 0.062(3) 0.010(2)
C24 0.110(4) 0.080(3) 0.076(3) 0.000(3) 0.025(3) 0.063(3)

loop_
_atom_type_symbol
_atom_type_description
_atom_type_scat_dispersion_real
_atom_type_scat_dispersion_imag
_atom_type_scat_source
C C 0.0181 0.0091 'International Tables Vol C Tables 4.2.6.8 and 6.1.1.4'
H H 0.0000 0.0000 'International Tables Vol C Tables 4.2.6.8 and 6.1.1.4'
Co Co -2.3653 3.6143 'International Tables Vol C Tables 4.2.6.8 and 6.1.1.4'
N N 0.0311 0.0180 'International Tables Vol C Tables 4.2.6.8 and 6.1.1.4'
O O 0.0492 0.0322 'International Tables Vol C Tables 4.2.6.8 and 6.1.1.4'

loop_
_geom_angle_atom_site_label_1
_geom_angle_atom_site_label_2
_geom_angle_atom_site_label_3
_geom_angle
_geom_angle_site_symmetry_1
_geom_angle_site_symmetry_3
O6 Co01 O6 180.00(11) . 2_666
O6 Co01 O5 91.51(7) 2_666 .
O6 Co01 O5 88.49(7) 2_666 2_666
O6 Co01 O5 88.49(7) . .
O6 Co01 O5 91.51(7) . 2_666
O1 Co01 O6 88.07(7) . .
O1 Co01 O6 91.93(7) . 2_666
O1 Co01 O6 91.93(7) 2_666 .
O1 Co01 O6 88.07(7) 2_666 2_666
O1 Co01 O1 180.0 2_666 .
O1 Co01 O5 76.91(7) . .
O1 Co01 O5 103.09(7) . 2_666
O1 Co01 O5 103.09(7) 2_666 .
O1 Co01 O5 76.91(7) 2_666 2_666
O5 Co01 O5 180.0 2_666 .
O1 Co1 O7 91.25(8) . .
O1 Co1 O8 92.58(8) . .
O1 Co1 N2 166.65(8) . .
O1 Co1 N1 87.48(8) . .
O5 Co1 O1 79.63(7) . .
O5 Co1 O7 93.56(7) . .
O5 Co1 O8 87.82(8) . .
O5 Co1 N2 87.04(8) . .
O5 Co1 N1 166.33(8) . .
O7 Co1 O8 176.11(8) . .
O7 Co1 N2 88.89(9) . .
O7 Co1 N1 91.24(9) . .
N2 Co1 O8 87.54(9) . .
N1 Co1 O8 88.24(9) . .
N1 Co1 N2 105.86(9) . .
C23 O6 Co01 130.93(18) . .
Co1 O1 Co01 99.33(7) . .
C1 O1 Co01 131.91(17) . .
C1 O1 Co1 126.64(16) . .
Co1 O5 Co01 97.26(7) . .
C13 O5 Co01 134.67(17) . .
C13 O5 Co1 126.39(16) . .
C23 O7 Co1 127.92(18) . .
Co1 O8 H8 117.4 . .
C21 O8 Co1 128.5(2) . .
C21 O8 H8 109.1 . .
C3 O2 C7 117.3(2) . .
C10 O4 N2 112.9(2) . .
O4 N2 Co1 126.69(18) . .
C11 N2 Co1 123.6(2) . .
C11 N2 O4 108.3(2) . .
N1 O3 C9 111.4(2) . .
O3 N1 Co1 125.92(17) . .
C8 N1 Co1 124.0(2) . .
C8 N1 O3 109.3(2) . .
C24 O9 H9 109.1 . .
O1 C1 C2 119.7(2) . .
O1 C1 C6 121.4(2) . .
C2 C1 C6 118.9(2) . .
C13 C12 C00H 119.5(3) . .
C13 C12 C11 122.7(3) . .
C11 C12 C00H 117.5(3) . .
O2 C3 C2 123.7(3) . .
O2 C3 C4 115.9(2) . .
C2 C3 C4 120.4(3) . .
C16 C00H C12 119.6(3) . .
C16 C00H C20 117.1(3) . .
C20 C00H C12 123.3(3) . .
O5 C13 C12 122.4(2) . .
O5 C13 C14 118.6(2) . .
C12 C13 C14 119.0(3) . .
O6 C23 C22 118.0(3) . .
O7 C23 O6 125.7(3) . .
O7 C23 C22 116.3(3) . .
C1 C2 H2 119.6 . .
C3 C2 C1 120.9(2) . .
C3 C2 H2 119.6 . .
C1 C6 C8 125.1(2) . .
C5 C6 C1 118.2(3) . .
C5 C6 C8 116.7(2) . .
N2 C11 C12 127.5(2) . .
N2 C11 H11 116.3 . .
C12 C11 H11 116.3 . .
C13 C14 H14 119.6 . .
C15 C14 C13 120.9(3) . .
C15 C14 H14 119.6 . .
C00H C16 C15 118.7(3) . .
C00H C16 C17 120.2(3) . .
C17 C16 C15 121.0(3) . .
C14 C15 C16 122.2(3) . .
C14 C15 H15 118.9 . .
C16 C15 H15 118.9 . .
C3 C4 H4 120.4 . .
C5 C4 C3 119.1(2) . .
C5 C4 H4 120.4 . .
C00H C20 H20 119.2 . .
C19 C20 C00H 121.5(4) . .
C19 C20 H20 119.2 . .
C23 C22 H22A 109.5 . .
C23 C22 H22B 109.5 . .
C23 C22 H22C 109.5 . .
H22A C22 H22B 109.5 . .
H22A C22 H22C 109.5 . .
H22B C22 H22C 109.5 . .
N1 C8 C6 127.4(3) . .
N1 C8 H8A 116.3 . .
C6 C8 H8A 116.3 . .
O2 C7 H7A 109.5 . .
O2 C7 H7B 109.5 . .
O2 C7 H7C 109.5 . .
H7A C7 H7B 109.5 . .
H7A C7 H7C 109.5 . .
H7B C7 H7C 109.5 . .
C6 C5 H5 118.8 . .
C4 C5 C6 122.5(3) . .
C4 C5 H5 118.8 . .
O3 C9 H9A 108.9 . .
O3 C9 H9B 108.9 . .
O3 C9 C10 113.5(3) . .
H9A C9 H9B 107.7 . .
C10 C9 H9A 108.9 . .
C10 C9 H9B 108.9 . .
O4 C10 C9 115.8(3) . .
O4 C10 H10A 108.3 . .
O4 C10 H10B 108.3 . .
C9 C10 H10A 108.3 . .
C9 C10 H10B 108.3 . .
H10A C10 H10B 107.4 . .
C20 C19 H19 119.9 . .
C20 C19 C18 120.2(4) . .
C18 C19 H19 119.9 . .
C16 C17 H17 119.6 . .
C18 C17 C16 120.8(4) . .
C18 C17 H17 119.6 . .
O8 C21 H21A 109.5 . .
O8 C21 H21B 109.5 . .
O8 C21 H21C 109.5 . .
H21A C21 H21B 109.5 . .
H21A C21 H21C 109.5 . .
H21B C21 H21C 109.5 . .
C19 C18 H18 120.0 . .
C17 C18 C19 120.0(4) . .
C17 C18 H18 120.0 . .
O9 C24 H24A 109.5 . .
O9 C24 H24B 109.5 . .
O9 C24 H24C 109.5 . .
H24A C24 H24B 109.5 . .
H24A C24 H24C 109.5 . .
H24B C24 H24C 109.5 . .

loop_
_geom_bond_atom_site_label_1
_geom_bond_atom_site_label_2
_geom_bond_distance
_geom_bond_site_symmetry_2
Co01 O6 2.1382(19) .
Co01 O6 2.1382(19) 2_666
Co01 O1 2.0656(16) 2_666
Co01 O1 2.0657(16) .
Co01 O5 2.1470(18) .
Co01 O5 2.1469(18) 2_666
Co1 O1 2.0551(18) .
Co1 O5 2.0376(18) .
Co1 O7 2.076(2) .
Co1 O8 2.117(2) .
Co1 N2 2.097(2) .
Co1 N1 2.082(2) .
O6 C23 1.266(3) .
O1 C1 1.322(3) .
O5 C13 1.320(3) .
O7 C23 1.250(3) .
O8 H8 0.8400 .
O8 C21 1.427(3) .
O2 C3 1.361(3) .
O2 C7 1.433(4) .
O4 N2 1.431(3) .
O4 C10 1.427(4) .
N2 C11 1.288(4) .
O3 N1 1.420(3) .
O3 C9 1.435(4) .
N1 C8 1.285(4) .
O9 H9 0.8400 .
O9 C24 1.404(5) .
C1 C2 1.402(4) .
C1 C6 1.419(4) .
C12 C00H 1.444(4) .
C12 C13 1.411(4) .
C12 C11 1.442(4) .
C3 C2 1.390(3) .
C3 C4 1.402(4) .
C00H C16 1.408(5) .
C00H C20 1.415(4) .
C13 C14 1.424(4) .
C23 C22 1.516(4) .
C2 H2 0.9500 .
C6 C8 1.432(4) .
C6 C5 1.419(4) .
C11 H11 0.9500 .
C14 H14 0.9500 .
C14 C15 1.348(4) .
C16 C15 1.416(5) .
C16 C17 1.413(5) .
C15 H15 0.9500 .
C4 H4 0.9500 .
C4 C5 1.357(4) .
C20 H20 0.9500 .
C20 C19 1.372(5) .
C22 H22A 0.9800 .
C22 H22B 0.9800 .
C22 H22C 0.9800 .
C8 H8A 0.9500 .
C7 H7A 0.9800 .
C7 H7B 0.9800 .
C7 H7C 0.9800 .
C5 H5 0.9500 .
C9 H9A 0.9900 .
C9 H9B 0.9900 .
C9 C10 1.514(5) .
C10 H10A 0.9900 .
C10 H10B 0.9900 .
C19 H19 0.9500 .
C19 C18 1.398(6) .
C17 H17 0.9500 .
C17 C18 1.353(6) .
C21 H21A 0.9800 .
C21 H21B 0.9800 .
C21 H21C 0.9800 .
C18 H18 0.9500 .
C24 H24A 0.9800 .
C24 H24B 0.9800 .
C24 H24C 0.9800 .

loop_
_geom_torsion_atom_site_label_1
_geom_torsion_atom_site_label_2
_geom_torsion_atom_site_label_3
_geom_torsion_atom_site_label_4
_geom_torsion
_geom_torsion_site_symmetry_1
_geom_torsion_site_symmetry_2
_geom_torsion_site_symmetry_3
_geom_torsion_site_symmetry_4
Co01 O6 C23 O7 5.8(4) . . . .
Co01 O6 C23 C22 -174.13(19) . . . .
Co01 O1 C1 C2 4.0(4) . . . .
Co01 O1 C1 C6 -175.1(2) . . . .
Co01 O5 C13 C12 170.61(17) . . . .
Co01 O5 C13 C14 -8.4(3) . . . .
Co1 O1 C1 C2 -155.9(2) . . . .
Co1 O1 C1 C6 25.0(4) . . . .
Co1 O5 C13 C12 -27.7(3) . . . .
Co1 O5 C13 C14 153.28(18) . . . .
Co1 O7 C23 O6 -4.1(4) . . . .
Co1 O7 C23 C22 175.84(19) . . . .
Co1 N2 C11 C12 -6.0(4) . . . .
Co1 N1 C8 C6 -5.5(5) . . . .
O1 C1 C2 C3 -178.9(3) . . . .
O1 C1 C6 C8 1.5(5) . . . .
O1 C1 C6 C5 178.3(3) . . . .
O5 C13 C14 C15 178.7(2) . . . .
O2 C3 C2 C1 179.0(3) . . . .
O2 C3 C4 C5 -177.7(3) . . . .
O4 N2 C11 C12 -173.3(2) . . . .
N2 O4 C10 C9 -73.8(4) . . . .
O3 N1 C8 C6 -176.0(3) . . . .
O3 C9 C10 O4 113.8(3) . . . .
N1 O3 C9 C10 -92.2(3) . . . .
C1 C6 C8 N1 -11.8(5) . . . .
C1 C6 C5 C4 2.3(5) . . . .
C12 C00H C16 C15 -1.2(4) . . . .
C12 C00H C16 C17 178.9(3) . . . .
C12 C00H C20 C19 -179.9(3) . . . .
C12 C13 C14 C15 -0.3(4) . . . .
C3 C4 C5 C6 -2.9(5) . . . .
C00H C12 C13 O5 179.9(2) . . . .
C00H C12 C13 C14 -1.1(4) . . . .
C00H C12 C11 N2 -161.6(3) . . . .
C00H C16 C15 C14 -0.3(4) . . . .
C00H C16 C17 C18 1.7(5) . . . .
C00H C20 C19 C18 0.3(6) . . . .
C13 C12 C00H C16 1.9(4) . . . .
C13 C12 C00H C20 -176.6(2) . . . .
C13 C12 C11 N2 23.3(4) . . . .
C13 C14 C15 C16 1.1(4) . . . .
C2 C1 C6 C8 -177.6(3) . . . .
C2 C1 C6 C5 -0.9(4) . . . .
C2 C3 C4 C5 2.2(5) . . . .
C6 C1 C2 C3 0.3(4) . . . .
C11 C12 C00H C16 -173.3(2) . . . .
C11 C12 C00H C20 8.1(4) . . . .
C11 C12 C13 O5 -5.2(4) . . . .
C11 C12 C13 C14 173.8(2) . . . .
C16 C00H C20 C19 1.5(4) . . . .
C16 C17 C18 C19 0.2(6) . . . .
C15 C16 C17 C18 -178.2(3) . . . .
C4 C3 C2 C1 -0.9(5) . . . .
C20 C00H C16 C15 177.4(3) . . . .
C20 C00H C16 C17 -2.5(4) . . . .
C20 C19 C18 C17 -1.2(6) . . . .
C8 C6 C5 C4 179.3(3) . . . .
C7 O2 C3 C2 9.8(4) . . . .
C7 O2 C3 C4 -170.3(3) . . . .
C5 C6 C8 N1 171.4(3) . . . .
C9 O3 N1 Co1 33.3(4) . . . .
C9 O3 N1 C8 -156.4(3) . . . .
C10 O4 N2 Co1 50.0(3) . . . .
C10 O4 N2 C11 -143.1(3) . . . .
C17 C16 C15 C14 179.6(3) . . . .
